data_2013358
loop_
_publ_author_name
'Stefan G. Ebbinghaus'
'Jan Hanss'
'Anke Weidenkaff'
'Andreas Kalytta'
'R. J. Cava'

_publ_section_title
;
 Two Ti-doped distrontium ruthenium tetraoxides:
 Sr~2~Ru~0.93~Ti~0.07~O~4~ and Sr~2~Ru~0.81~Ti~0.19~O~4~
;
_journal_issue 5
_journal_name_full 'Acta Crystallographica Section C'
_journal_page_first i35
_journal_page_last i37
_journal_paper_doi 10.1107/S0108270103006693
_journal_volume 59
_journal_year 2003
_chemical_formula_iupac 'Sr2 Ru0.93 Ti0.07 O4'
_chemical_formula_moiety 'Sr2 Ru0.93 Ti0.07 O4'
_chemical_formula_sum 'O4 Ru0.93 Sr2 Ti0.07'
_chemical_formula_weight 334.99
_chemical_name_systematic
;
distrontium ruthenium titanium tetraoxide
;
_space_group_IT_number 139
_symmetry_cell_setting tetragonal
_symmetry_space_group_name_Hall '-I 4 2'
_symmetry_space_group_name_H-M 'I 4/m m m'
_atom_sites_solution_hydrogens geom
_atom_sites_solution_primary direct
_atom_sites_solution_secondary difmap
_audit_creation_method SHELXL-97
_cell_angle_alpha 90.00
_cell_angle_beta 90.00
_cell_angle_gamma 90.00
_cell_formula_units_Z 2
_cell_length_a 3.8736(3)
_cell_length_b 3.8736(3)
_cell_length_c 12.720(7)
_cell_measurement_reflns_used 25
_cell_measurement_temperature 293
_cell_measurement_theta_max 17.99
_cell_measurement_theta_min 9.65
_cell_volume 190.86(11)
_computing_structure_refinement 'SHELXL97 (Sheldrick, 1997)'
_computing_structure_solution 'SHELXS97 (Sheldrick, 1990)'
_diffrn_ambient_temperature 293
_diffrn_measured_fraction_theta_full 1.000
_diffrn_measured_fraction_theta_max 1.000
_diffrn_measurement_device_type 'Siemens Syntex P2~1~'
_diffrn_measurement_method '\w/2\q scans'
_diffrn_radiation_monochromator graphite
_diffrn_radiation_source 'fine-focus sealed tube'
_diffrn_radiation_type MoK\a
_diffrn_radiation_wavelength 0.71073
_diffrn_reflns_av_R_equivalents 0.0309
_diffrn_reflns_av_sigmaI/netI 0.0136
_diffrn_reflns_limit_h_max 7
_diffrn_reflns_limit_h_min -7
_diffrn_reflns_limit_k_max 7
_diffrn_reflns_limit_k_min -7
_diffrn_reflns_limit_l_max 24
_diffrn_reflns_limit_l_min -24
_diffrn_reflns_number 2882
_diffrn_reflns_theta_full 42.47
_diffrn_reflns_theta_max 42.47
_diffrn_reflns_theta_min 3.20
_diffrn_standards_decay_% '< 1'
_diffrn_standards_interval_count 100
_diffrn_standards_number 3
_exptl_absorpt_coefficient_mu 31.427
_exptl_absorpt_correction_T_max 0.4530
_exptl_absorpt_correction_T_min 0.0767
_exptl_absorpt_correction_type analytical
_exptl_absorpt_process_details
;
 de Meulenaer & Tompa (1965)
;
_exptl_crystal_colour black
_exptl_crystal_density_diffrn 5.829
_exptl_crystal_density_meas ?
_exptl_crystal_density_method 'not measured'
_exptl_crystal_description 'triangular plate'
_exptl_crystal_F_000 300
_exptl_crystal_size_max 0.203
_exptl_crystal_size_mid 0.088
_exptl_crystal_size_min 0.025
_refine_diff_density_max 1.623
_refine_diff_density_min -1.432
_refine_ls_extinction_coef 0.064(3)
_refine_ls_extinction_expression Fc^*^=kFc[1+0.001xFc^2^\l^3^/sin(2\q)]^-1/4^
_refine_ls_extinction_method SHELXL97
_refine_ls_goodness_of_fit_ref 1.305
_refine_ls_hydrogen_treatment none
_refine_ls_matrix_type full
_refine_ls_number_parameters 14
_refine_ls_number_reflns 247
_refine_ls_number_restraints 0
_refine_ls_restrained_S_all 1.305
_refine_ls_R_factor_all 0.0141
_refine_ls_R_factor_gt 0.0141
_refine_ls_shift/su_max 0.000
_refine_ls_shift/su_mean 0.000
_refine_ls_structure_factor_coef Fsqd
_refine_ls_weighting_details 'calc w = 1/[\s^2^(Fo^2^)+(0.0158P)^2^+0.1824P] where P = (Fo^2^+2Fc^2^)/3'
_refine_ls_weighting_scheme calc
_refine_ls_wR_factor_gt 0.0325
_refine_ls_wR_factor_ref 0.0325
_reflns_number_gt 247
_reflns_number_total 247
_reflns_threshold_expression I>2\s(I)
_cod_data_source_file sk1623.cif
_cod_data_source_block I
_cod_depositor_comments
;
The following automatic conversions were performed:
'_symmetry_cell_setting' value 'Tetragonal' changed to 'tetragonal'
according to '/home/saulius/struct/CIF-dictionaries/cif_core.dic'
dictionary named 'cif_core.dic' version 2.4.1 from 2010-06-29.

Automatic conversion script
Id: cif_fix_enum 1527 2010-12-29 10:47:43Z saulius 

The following automatic conversions were performed:

'_symmetry_cell_setting' value 'Tetragonal' changed to 'tetragonal'
according to /home/saulius/struct/CIF-dictionaries/cif_core.dic
dictionary named 'cif_core.dic' version 2.4.1 from
2010-06-29.

'_exptl_absorpt_correction_type' value 'Analytical'
changed to 'analytical' according to
/home/saulius/struct/CIF-dictionaries/cif_core.dic dictionary named
'cif_core.dic' version 2.4.1 from 2010-06-29.

Automatic conversion script
Id: cif_fix_values 1715 2011-07-08 13:25:40Z adriana 

The following automatic conversions were performed:

'_exptl_crystal_density_meas' value 'not measured' was changed to '?'
- the value is perceived as not measured.

Automatic conversion script
Id: cif_fix_values 3008 2015-01-20 13:52:24Z robertas 
;
_cod_original_cell_volume 190.87(10)
_cod_database_code 2013358
_cod_database_fobs_code 2013358

loop_
_symmetry_equiv_pos_as_xyz
'x, y, z'
'-x, -y, z'
'-y, x, z'
'y, -x, z'
'-x, y, -z'
'x, -y, -z'
'y, x, -z'
'-y, -x, -z'
'x+1/2, y+1/2, z+1/2'
'-x+1/2, -y+1/2, z+1/2'
'-y+1/2, x+1/2, z+1/2'
'y+1/2, -x+1/2, z+1/2'
'-x+1/2, y+1/2, -z+1/2'
'x+1/2, -y+1/2, -z+1/2'
'y+1/2, x+1/2, -z+1/2'
'-y+1/2, -x+1/2, -z+1/2'
'-x, -y, -z'
'x, y, -z'
'y, -x, -z'
'-y, x, -z'
'x, -y, z'
'-x, y, z'
'-y, -x, z'
'y, x, z'
'-x+1/2, -y+1/2, -z+1/2'
'x+1/2, y+1/2, -z+1/2'
'y+1/2, -x+1/2, -z+1/2'
'-y+1/2, x+1/2, -z+1/2'
'x+1/2, -y+1/2, z+1/2'
'-x+1/2, y+1/2, z+1/2'
'-y+1/2, -x+1/2, z+1/2'
'y+1/2, x+1/2, z+1/2'

loop_
_atom_site_label
_atom_site_fract_x
_atom_site_fract_y
_atom_site_fract_z
_atom_site_U_iso_or_equiv
_atom_site_adp_type
_atom_site_calc_flag
_atom_site_refinement_flags
_atom_site_occupancy
_atom_site_disorder_assembly
_atom_site_disorder_group
_atom_site_type_symbol
Ru 0.0000 0.0000 0.0000 0.00345(8) Uani d SP 0.929(2) . . Ru
Ti 0.0000 0.0000 0.0000 0.00345(8) Uani d SP 0.071(2) . . Ti
Sr 0.0000 0.0000 0.353311(19) 0.00653(8) Uani d S 1 . . Sr
O1 0.5000 0.0000 0.0000 0.0084(3) Uani d S 1 . . O
O2 0.0000 0.0000 0.16130(18) 0.0083(3) Uani d S 1 . . O

loop_
_atom_site_aniso_label
_atom_site_aniso_U_11
_atom_site_aniso_U_22
_atom_site_aniso_U_33
_atom_site_aniso_U_12
_atom_site_aniso_U_13
_atom_site_aniso_U_23
Ru 0.00334(9) 0.00334(9) 0.00366(11) 0.000 0.000 0.000
Ti 0.00334(9) 0.00334(9) 0.00366(11) 0.000 0.000 0.000
Sr 0.00752(9) 0.00752(9) 0.00456(11) 0.000 0.000 0.000
O1 0.0045(6) 0.0117(8) 0.0090(7) 0.000 0.000 0.000
O2 0.0103(5) 0.0103(5) 0.0043(6) 0.000 0.000 0.000

loop_
_atom_type_symbol
_atom_type_description
_atom_type_scat_dispersion_real
_atom_type_scat_dispersion_imag
_atom_type_scat_source
O O 0.0106 0.0060 'International Tables Vol C Tables 4.2.6.8 and 6.1.1.4'
Ti Ti 0.2776 0.4457 'International Tables Vol C Tables 4.2.6.8 and 6.1.1.4'
Sr Sr -1.5307 3.2498 'International Tables Vol C Tables 4.2.6.8 and 6.1.1.4'
Ru Ru -1.2594 0.8363 'International Tables Vol C Tables 4.2.6.8 and 6.1.1.4'

loop_
_geom_angle_atom_site_label_1
_geom_angle_atom_site_label_2
_geom_angle_atom_site_label_3
_geom_angle_site_symmetry_1
_geom_angle_site_symmetry_3
_geom_angle
O1 Ru O1 3 . 90.0
O1 Ru O1 3 3_545 180.0
O1 Ru O1 . 3_545 90.0
O1 Ru O1 3 1_455 90.0
O1 Ru O1 . 1_455 180.0
O1 Ru O1 3_545 1_455 90.0
O1 Ru O2 3 17 90.0
O1 Ru O2 . 17 90.0
O1 Ru O2 3_545 17 90.0
O1 Ru O2 1_455 17 90.0
O1 Ru O2 3 . 90.0
O1 Ru O2 . . 90.0
O1 Ru O2 3_545 . 90.0
O1 Ru O2 1_455 . 90.0
O2 Ru O2 17 . 180.0
O1 Ru Sr 3 9_444 125.760(7)
O1 Ru Sr . 9_444 125.760(7)
O1 Ru Sr 3_545 9_444 54.240(7)
O1 Ru Sr 1_455 9_444 54.240(7)
O2 Ru Sr 17 9_444 55.736(15)
O2 Ru Sr . 9_444 124.264(15)
O1 Ru Sr 3 25 54.240(7)
O1 Ru Sr . 25 54.240(7)
O1 Ru Sr 3_545 25 125.760(7)
O1 Ru Sr 1_455 25 125.760(7)
O2 Ru Sr 17 25 124.264(15)
O2 Ru Sr . 25 55.736(15)
Sr Ru Sr 9_444 25 180.000(7)
O1 Ru Sr 3 9_554 54.240(7)
O1 Ru Sr . 9_554 54.240(7)
O1 Ru Sr 3_545 9_554 125.760(7)
O1 Ru Sr 1_455 9_554 125.760(7)
O2 Ru Sr 17 9_554 55.736(15)
O2 Ru Sr . 9_554 124.264(15)
Sr Ru Sr 9_444 9_554 111.47(3)
Sr Ru Sr 25 9_554 68.53(3)
O1 Ru Sr 3 25_445 125.760(7)
O1 Ru Sr . 25_445 125.760(7)
O1 Ru Sr 3_545 25_445 54.240(7)
O1 Ru Sr 1_455 25_445 54.240(7)
O2 Ru Sr 17 25_445 124.264(15)
O2 Ru Sr . 25_445 55.736(15)
Sr Ru Sr 9_444 25_445 68.53(3)
Sr Ru Sr 25 25_445 111.47(3)
Sr Ru Sr 9_554 25_445 180.000(7)
O1 Ru Sr 3 9_454 54.240(7)
O1 Ru Sr . 9_454 125.760(7)
O1 Ru Sr 3_545 9_454 125.760(7)
O1 Ru Sr 1_455 9_454 54.240(7)
O2 Ru Sr 17 9_454 55.736(15)
O2 Ru Sr . 9_454 124.264(15)
Sr Ru Sr 9_444 9_454 71.519(14)
Sr Ru Sr 25 9_454 108.481(15)
Sr Ru Sr 9_554 9_454 71.519(15)
Sr Ru Sr 25_445 9_454 108.481(15)
O1 Ru Sr 3 9_544 125.760(7)
O1 Ru Sr . 9_544 54.240(7)
O1 Ru Sr 3_545 9_544 54.240(7)
O1 Ru Sr 1_455 9_544 125.760(7)
O2 Ru Sr 17 9_544 55.736(15)
O2 Ru Sr . 9_544 124.264(15)
Sr Ru Sr 9_444 9_544 71.519(14)
Sr Ru Sr 25 9_544 108.481(15)
Sr Ru Sr 9_554 9_544 71.519(15)
Sr Ru Sr 25_445 9_544 108.481(15)
Sr Ru Sr 9_454 9_544 111.47(3)
O2 Sr O1 . 11_545 133.933(16)
O2 Sr O1 . 9_455 133.933(16)
O1 Sr O1 11_545 9_455 61.225(18)
O2 Sr O1 . 11_445 133.933(16)
O1 Sr O1 11_545 11_445 92.13(3)
O1 Sr O1 9_455 11_445 61.225(18)
O2 Sr O1 . 9_445 133.933(16)
O1 Sr O1 11_545 9_445 61.225(18)
O1 Sr O1 9_455 9_445 92.13(3)
O1 Sr O1 11_445 9_445 61.225(18)
O2 Sr O2 . 25_445 86.12(5)
O1 Sr O2 11_545 25_445 123.71(4)
O1 Sr O2 9_455 25_445 123.71(4)
O1 Sr O2 11_445 25_445 62.54(4)
O1 Sr O2 9_445 25_445 62.54(4)
O2 Sr O2 . 25 86.12(5)
O1 Sr O2 11_545 25 62.54(4)
O1 Sr O2 9_455 25 62.54(4)
O1 Sr O2 11_445 25 123.71(4)
O1 Sr O2 9_445 25 123.71(4)
O2 Sr O2 25_445 25 172.24(9)
O2 Sr O2 . 25_455 86.12(5)
O1 Sr O2 11_545 25_455 123.71(4)
O1 Sr O2 9_455 25_455 62.54(4)
O1 Sr O2 11_445 25_455 62.54(4)
O1 Sr O2 9_445 25_455 123.71(4)
O2 Sr O2 25_445 25_455 89.738(6)
O2 Sr O2 25 25_455 89.738(6)
O2 Sr O2 . 25_545 86.12(5)
O1 Sr O2 11_545 25_545 62.54(4)
O1 Sr O2 9_455 25_545 123.71(4)
O1 Sr O2 11_445 25_545 123.71(4)
O1 Sr O2 9_445 25_545 62.54(4)
O2 Sr O2 25_445 25_545 89.738(6)
O2 Sr O2 25 25_545 89.738(6)
O2 Sr O2 25_455 25_545 172.24(9)
O2 Sr Ti . 9 124.264(15)
O1 Sr Ti 11_545 9 35.760(7)
O1 Sr Ti 9_455 9 35.760(7)
O1 Sr Ti 11_445 9 91.73(3)
O1 Sr Ti 9_445 9 91.73(3)
O2 Sr Ti 25_445 9 149.62(5)
O2 Sr Ti 25 9 38.15(5)
O2 Sr Ti 25_455 9 92.18(3)
O2 Sr Ti 25_545 9 92.18(3)
O2 Sr Ru . 9 124.264(15)
O1 Sr Ru 11_545 9 35.760(7)
O1 Sr Ru 9_455 9 35.760(7)
O1 Sr Ru 11_445 9 91.73(3)
O1 Sr Ru 9_445 9 91.73(3)
O2 Sr Ru 25_445 9 149.62(5)
O2 Sr Ru 25 9 38.15(5)
O2 Sr Ru 25_455 9 92.18(3)
O2 Sr Ru 25_545 9 92.18(3)
Ti Sr Ru 9 9 0.0
O2 Sr Ti . 9_545 124.264(15)
O1 Sr Ti 11_545 9_545 35.760(7)
O1 Sr Ti 9_455 9_545 91.73(3)
O1 Sr Ti 11_445 9_545 91.73(3)
O1 Sr Ti 9_445 9_545 35.760(7)
O2 Sr Ti 25_445 9_545 92.18(3)
O2 Sr Ti 25 9_545 92.18(3)
O2 Sr Ti 25_455 9_545 149.62(5)
O2 Sr Ti 25_545 9_545 38.15(5)
Ti Sr Ti 9 9_545 71.519(15)
Ru Sr Ti 9 9_545 71.519(15)
Ti O1 Ru 1_655 . 180.0
Ru O1 Ru . 1_655 180.0
Ti O1 Sr 1_655 25 90.0
Ru O1 Sr . 25 90.0
Ru O1 Sr 1_655 25 90.0
Ti O1 Sr 1_655 9_544 90.0
Ru O1 Sr . 9_544 90.0
Ru O1 Sr 1_655 9_544 90.0
Sr O1 Sr 25 9_544 180.000(8)
Ti O1 Sr 1_655 9_554 90.0
Ru O1 Sr . 9_554 90.0
Ru O1 Sr 1_655 9_554 90.0
Sr O1 Sr 25 9_554 87.87(3)
Sr O1 Sr 9_544 9_554 92.13(3)
Ti O1 Sr 1_655 25_545 90.0
Ru O1 Sr . 25_545 90.0
Ru O1 Sr 1_655 25_545 90.0
Sr O1 Sr 25 25_545 92.13(3)
Sr O1 Sr 9_544 25_545 87.87(3)
Sr O1 Sr 9_554 25_545 180.000(8)
Ru O2 Sr . . 180.0
Ru O2 Sr . 25_445 86.12(5)
Sr O2 Sr . 25_445 93.88(5)
Ru O2 Sr . 25 86.12(5)
Sr O2 Sr . 25 93.88(5)
Sr O2 Sr 25_445 25 172.24(9)
Ru O2 Sr . 25_545 86.12(5)
Sr O2 Sr . 25_545 93.88(5)
Sr O2 Sr 25_445 25_545 89.738(6)
Sr O2 Sr 25 25_545 89.738(6)
Ru O2 Sr . 25_455 86.12(5)
Sr O2 Sr . 25_455 93.88(5)
Sr O2 Sr 25_445 25_455 89.738(6)
Sr O2 Sr 25 25_455 89.738(6)
Sr O2 Sr 25_545 25_455 172.24(9)

loop_
_geom_bond_atom_site_label_1
_geom_bond_atom_site_label_2
_geom_bond_site_symmetry_2
_geom_bond_distance
_geom_bond_publ_flag
Ru O1 3 1.93680(15) ?
Ru/Ti O1 . 1.9368(2) yes
Ru O1 3_545 1.93680(15) ?
Ru O1 1_455 1.93680(15) ?
Ru O2 17 2.052(3) ?
Ru/Ti O2 . 2.052(3) yes
Ru Sr 9_444 3.3142(6) ?
Ru/Ti Sr 25 3.3142(6) yes
Ru Sr 9_554 3.3142(6) ?
Ru Sr 25_445 3.3142(6) ?
Ru Sr 9_454 3.3142(6) ?
Ru Sr 9_544 3.3142(6) ?
Sr O2 . 2.443(3) yes
Sr O1 11_545 2.6894(7) ?
Sr O1 9_455 2.6894(7) yes
Sr O1 11_445 2.6894(7) ?
Sr O1 9_445 2.6894(7) ?
Sr O2 25_445 2.7453(3) ?
Sr O2 25 2.7453(3) yes
Sr O2 25_455 2.7453(3) ?
Sr O2 25_545 2.7453(3) ?
Sr Ti 9 3.3142(6) ?
Sr Ru 9 3.3142(6) ?
Sr Ti 9_545 3.3142(6) ?
O1 Ti 1_655 1.93680(15) ?
O1 Ru 1_655 1.93680(15) ?
O1 Sr 25 2.6894(7) ?
O1 Sr 9_544 2.6894(7) ?
O1 Sr 9_554 2.6894(7) ?
O1 Sr 25_545 2.6894(7) ?
O2 Sr 25_445 2.7453(3) ?
O2 Sr 25 2.7453(3) ?
O2 Sr 25_545 2.7453(3) ?
O2 Sr 25_455 2.7453(3) ?
